data_7047595
loop_
_publ_author_name
'Tung, Jo-Yu'
'Chen, Yi-Chun'
'Liu, Ta-Kang'
'Tsai, Wei-Joe'
'Lin, Hsiang-Yin'
'Chen, Jyh-Horung'
'Chang, Yu-Chang'

_publ_section_title
;
 The \h1-H--C&#x2026;Hg agostic interactions in mercury complexes of
 N-confused porphyrin
;
_journal_name_full 'Dalton Transactions'
_journal_paper_doi 10.1039/C8DT02895H
_journal_year 2018
_chemical_formula_moiety 'C53 H37 Cl Hg N4 O2'
_chemical_formula_sum 'C53 H37 Cl Hg N4 O2'
_chemical_formula_weight 997.90
_space_group_crystal_system triclinic
_space_group_IT_number 2
_space_group_name_Hall '-P 1'
_space_group_name_H-M_alt 'P -1'
_symmetry_space_group_name_Hall '-P 1'
_symmetry_space_group_name_H-M 'P -1'
_atom_sites_solution_hydrogens geom
_audit_creation_method SHELXL-2014/7
_audit_update_record
;
2018-06-21 deposited with the CCDC.
2018-09-19 downloaded from the CCDC.
;
_cell_angle_alpha 69.012(10)
_cell_angle_beta 63.115(13)
_cell_angle_gamma 80.402(10)
_cell_formula_units_Z 2
_cell_length_a 13.3823(19)
_cell_length_b 14.1121(13)
_cell_length_c 14.5139(16)
_cell_measurement_reflns_used 3820
_cell_measurement_temperature 293(2)
_cell_measurement_theta_max 22.6740
_cell_measurement_theta_min 3.0910
_cell_volume 2282.5(6)
_computing_cell_refinement
; 
CrysAlis RED, Oxford Diffraction Ltd., 
Version 1.171.32.29 (release 10-06-2008 CrysAlis171 .NET) 
(compiled Jun 10 2008,16:49:55) 
;
_computing_data_collection
; 
CrysAlis CCD, Oxford Diffraction Ltd., 
Version 1.171.32.29 (release 10-06-2008 CrysAlis171 .NET) 
(compiled Jun 10 2008,16:49:55) 
;
_computing_data_reduction
; 
CrysAlis RED, Oxford Diffraction Ltd., 
Version 1.171.32.29 (release 10-06-2008 CrysAlis171 .NET) 
(compiled Jun 10 2008,16:49:55) 
;
_computing_structure_refinement 'SHELXL-2014/7 (Sheldrick, 2014)'
_diffrn_ambient_temperature 293(2)
_diffrn_measured_fraction_theta_full 0.999
_diffrn_measured_fraction_theta_max 0.836
_diffrn_measurement_device_type 'CCD detector'
_diffrn_measurement_method '\w scans'
_diffrn_radiation_probe x-ray
_diffrn_radiation_type MoK\a
_diffrn_radiation_wavelength 0.71073
_diffrn_reflns_av_R_equivalents 0.0666
_diffrn_reflns_av_unetI/netI 0.1337
_diffrn_reflns_Laue_measured_fraction_full 0.999
_diffrn_reflns_Laue_measured_fraction_max 0.836
_diffrn_reflns_limit_h_max 18
_diffrn_reflns_limit_h_min -18
_diffrn_reflns_limit_k_max 19
_diffrn_reflns_limit_k_min -18
_diffrn_reflns_limit_l_max 18
_diffrn_reflns_limit_l_min -19
_diffrn_reflns_number 20258
_diffrn_reflns_point_group_measured_fraction_full 0.999
_diffrn_reflns_point_group_measured_fraction_max 0.836
_diffrn_reflns_theta_full 25.242
_diffrn_reflns_theta_max 29.611
_diffrn_reflns_theta_min 2.845
_exptl_absorpt_coefficient_mu 3.475
_exptl_absorpt_correction_T_max 1.00000
_exptl_absorpt_correction_T_min 0.70797
_exptl_absorpt_correction_type multi-scan
_exptl_absorpt_process_details
;
CrysAlisPro, Agilent Technologies,
Version 1.171.36.24 (release 03-12-2012 CrysAlis171 .NET)
(compiled Dec  3 2012,18:21:49)
Empirical absorption correction using spherical harmonics,
 implemented in SCALE3 ABSPACK scaling algorithm.
;
_exptl_crystal_colour blue
_exptl_crystal_density_diffrn 1.452
_exptl_crystal_description parallelepiped
_exptl_crystal_F_000 992
_exptl_crystal_size_max 0.40
_exptl_crystal_size_mid 0.20
_exptl_crystal_size_min 0.10
_refine_diff_density_max 2.085
_refine_diff_density_min -2.149
_refine_diff_density_rms 0.145
_refine_ls_extinction_method none
_refine_ls_goodness_of_fit_ref 1.002
_refine_ls_hydrogen_treatment constr
_refine_ls_matrix_type full
_refine_ls_number_parameters 490
_refine_ls_number_reflns 10742
_refine_ls_number_restraints 0
_refine_ls_restrained_S_all 1.002
_refine_ls_R_factor_all 0.1507
_refine_ls_R_factor_gt 0.0781
_refine_ls_shift/su_max 0.000
_refine_ls_shift/su_mean 0.000
_refine_ls_structure_factor_coef Fsqd
_refine_ls_weighting_details 'w=1/[\s^2^(Fo^2^)+(0.1051P)^2^+2.8665P] where P=(Fo^2^+2Fc^2^)/3'
_refine_ls_weighting_scheme calc
_refine_ls_wR_factor_gt 0.1897
_refine_ls_wR_factor_ref 0.2324
_reflns_Friedel_coverage 0.000
_reflns_number_gt 5718
_reflns_number_total 10742
_reflns_threshold_expression 'I > 2\s(I)'
_cod_data_source_file c8dt02895h2.cif
_cod_data_source_block hgscn1221_sq
_cod_original_cell_volume 2282.5(5)
_cod_database_code 7047595
_shelx_shelxl_version_number 2014/7
_shelx_space_group_comment
;
The symmetry employed for this shelxl refinement is uniquely defined
by the following loop, which should always be used as a source of
symmetry information in preference to the above space-group names.
They are only intended as comments.
;

loop_
_space_group_symop_operation_xyz
'x, y, z'
'-x, -y, -z'

loop_
_atom_site_label
_atom_site_type_symbol
_atom_site_fract_x
_atom_site_fract_y
_atom_site_fract_z
_atom_site_U_iso_or_equiv
_atom_site_adp_type
_atom_site_occupancy
_atom_site_site_symmetry_order
_atom_site_calc_flag
_atom_site_refinement_flags_posn
_atom_site_refinement_flags_adp
Hg Hg 0.30529(4) 0.67220(3) 0.42477(3) 0.0606(2) Uani 1 1 d . .
O1 O 0.6567(8) 0.5210(8) -0.0689(7) 0.090(3) Uani 1 1 d . .
O2 O 0.7532(9) 0.5847(8) -0.0105(8) 0.092(3) Uani 1 1 d . .
Cl Cl 0.2367(4) 0.7356(3) 0.2877(4) 0.1167(16) Uani 1 1 d . .
N1 N 0.3387(8) 0.4999(6) 0.4883(6) 0.052(2) Uani 1 1 d . .
N2 N 0.2439(8) 0.6532(6) 0.6017(6) 0.058(2) Uani 1 1 d . .
N3 N 0.4054(7) 0.8042(6) 0.4134(6) 0.049(2) Uani 1 1 d . .
N4 N 0.5503(8) 0.6202(7) 0.1527(6) 0.058(2) Uani 1 1 d . .
C1 C 0.4013(9) 0.4338(7) 0.4295(8) 0.047(2) Uani 1 1 d . .
C2 C 0.3712(10) 0.3301(7) 0.4999(9) 0.059(3) Uani 1 1 d . .
H2A H 0.4015 0.2718 0.4812 0.071 Uiso 1 1 calc R U
C3 C 0.2910(9) 0.3337(7) 0.5977(8) 0.053(3) Uani 1 1 d . .
H3B H 0.2567 0.2780 0.6586 0.063 Uiso 1 1 calc R U
C4 C 0.2680(8) 0.4381(7) 0.5914(8) 0.046(2) Uani 1 1 d . .
C5 C 0.1894(9) 0.4744(7) 0.6777(7) 0.047(2) Uani 1 1 d . .
C6 C 0.1787(9) 0.5720(7) 0.6823(7) 0.052(3) Uani 1 1 d . .
C7 C 0.1038(10) 0.6079(8) 0.7715(9) 0.064(3) Uani 1 1 d . .
H7A H 0.0510 0.5681 0.8373 0.077 Uiso 1 1 calc R U
C8 C 0.1205(9) 0.7055(8) 0.7467(8) 0.062(3) Uani 1 1 d . .
H8A H 0.0819 0.7465 0.7900 0.074 Uiso 1 1 calc R U
C9 C 0.2127(10) 0.7357(7) 0.6366(8) 0.058(3) Uani 1 1 d . .
C10 C 0.2624(10) 0.8322(7) 0.5824(8) 0.057(3) Uani 1 1 d . .
C11 C 0.3550(9) 0.8615(7) 0.4792(8) 0.055(3) Uani 1 1 d . .
C12 C 0.4174(10) 0.9557(8) 0.4328(9) 0.064(3) Uani 1 1 d . .
H12A H 0.4029 1.0056 0.4652 0.076 Uiso 1 1 calc R U
C13 C 0.4979(10) 0.9569(7) 0.3370(9) 0.064(3) Uani 1 1 d . .
H13A H 0.5494 1.0085 0.2879 0.077 Uiso 1 1 calc R U
C14 C 0.4909(10) 0.8616(7) 0.3223(8) 0.059(3) Uani 1 1 d . .
C15 C 0.5605(9) 0.8333(7) 0.2291(8) 0.052(3) Uani 1 1 d . .
C16 C 0.5560(8) 0.7352(7) 0.2242(7) 0.044(2) Uani 1 1 d . .
C17 C 0.5225(8) 0.6390(6) 0.3097(7) 0.043(2) Uani 1 1 d . .
H17A H 0.5665 0.6173 0.3525 0.052 Uiso 1 1 calc R U
C18 C 0.5177(8) 0.5674(7) 0.2662(8) 0.045(2) Uani 1 1 d . .
C19 C 0.5717(9) 0.7173(8) 0.1294(8) 0.055(3) Uani 1 1 d . .
H19A H 0.5938 0.7658 0.0605 0.066 Uiso 1 1 calc R U
C20 C 0.4807(9) 0.4655(7) 0.3216(8) 0.048(2) Uani 1 1 d . .
C21 C 0.1118(10) 0.3959(7) 0.7748(8) 0.054(3) Uani 1 1 d . .
C22 C 0.0310(10) 0.3483(8) 0.7681(10) 0.062(3) Uani 1 1 d . .
H22A H 0.0260 0.3649 0.7023 0.074 Uiso 1 1 calc R U
C23 C -0.0396(10) 0.2777(8) 0.8597(12) 0.074(4) Uani 1 1 d . .
H23A H -0.0938 0.2479 0.8557 0.089 Uiso 1 1 calc R U
C24 C -0.0316(12) 0.2497(8) 0.9587(12) 0.082(4) Uani 1 1 d . .
H24A H -0.0770 0.1990 1.0192 0.099 Uiso 1 1 calc R U
C25 C 0.0430(12) 0.2974(9) 0.9647(10) 0.080(4) Uani 1 1 d . .
H25A H 0.0463 0.2808 1.0313 0.096 Uiso 1 1 calc R U
C26 C 0.1152(10) 0.3704(9) 0.8752(8) 0.065(3) Uani 1 1 d . .
H26A H 0.1656 0.4022 0.8823 0.078 Uiso 1 1 calc R U
C27 C 0.2102(7) 0.9135(5) 0.6373(6) 0.065(3) Uani 1 1 d G .
C28 C 0.2436(8) 0.9196(7) 0.7128(7) 0.103(5) Uani 1 1 d G .
H28A H 0.2976 0.8751 0.7285 0.123 Uiso 1 1 calc R U
C29 C 0.1962(9) 0.9924(8) 0.7648(7) 0.104(6) Uani 1 1 d G .
H29A H 0.2186 0.9965 0.8153 0.125 Uiso 1 1 calc R U
C30 C 0.1155(9) 1.0590(6) 0.7413(9) 0.114(7) Uani 1 1 d G .
H30A H 0.0838 1.1077 0.7762 0.137 Uiso 1 1 calc R U
C31 C 0.0821(9) 1.0529(7) 0.6658(10) 0.160(10) Uani 1 1 d G .
H31A H 0.0281 1.0975 0.6501 0.192 Uiso 1 1 calc R U
C32 C 0.1294(9) 0.9801(7) 0.6138(8) 0.122(6) Uani 1 1 d G .
H32A H 0.1071 0.9760 0.5633 0.146 Uiso 1 1 calc R U
C33 C 0.6381(10) 0.9083(7) 0.1293(8) 0.053(3) Uani 1 1 d . .
C34 C 0.5946(12) 1.0003(9) 0.0806(9) 0.071(3) Uani 1 1 d . .
H34A H 0.5184 1.0151 0.1104 0.085 Uiso 1 1 calc R U
C35 C 0.6719(13) 1.0704(8) -0.0165(10) 0.080(4) Uani 1 1 d . .
H35A H 0.6456 1.1323 -0.0492 0.096 Uiso 1 1 calc R U
C36 C 0.7831(12) 1.0480(9) -0.0616(9) 0.077(4) Uani 1 1 d . .
H36A H 0.8319 1.0937 -0.1252 0.092 Uiso 1 1 calc R U
C37 C 0.8241(12) 0.9540(9) -0.0106(10) 0.075(4) Uani 1 1 d . .
H37A H 0.9001 0.9383 -0.0395 0.089 Uiso 1 1 calc R U
C38 C 0.7497(10) 0.8869(8) 0.0817(9) 0.061(3) Uani 1 1 d . .
H38A H 0.7763 0.8245 0.1132 0.073 Uiso 1 1 calc R U
C39 C 0.5282(10) 0.3907(7) 0.2610(8) 0.052(3) Uani 1 1 d . .
C40 C 0.6407(12) 0.3870(8) 0.2000(9) 0.066(3) Uani 1 1 d . .
H40A H 0.6878 0.4297 0.1987 0.079 Uiso 1 1 calc R U
C41 C 0.6867(14) 0.3198(11) 0.1393(12) 0.100(5) Uani 1 1 d . .
H41A H 0.7639 0.3155 0.1006 0.121 Uiso 1 1 calc R U
C42 C 0.6159(15) 0.2603(10) 0.1376(11) 0.095(4) Uani 1 1 d . .
H42A H 0.6456 0.2199 0.0926 0.114 Uiso 1 1 calc R U
C43 C 0.5056(16) 0.2595(9) 0.1994(11) 0.095(4) Uani 1 1 d . .
H43A H 0.4598 0.2160 0.2004 0.114 Uiso 1 1 calc R U
C44 C 0.4588(12) 0.3244(8) 0.2629(9) 0.067(3) Uani 1 1 d . .
H44A H 0.3821 0.3236 0.3063 0.080 Uiso 1 1 calc R U
C45 C 0.5503(12) 0.5870(10) 0.0689(10) 0.078(4) Uani 1 1 d . .
H45A H 0.5168 0.6397 0.0265 0.093 Uiso 1 1 calc R U
H45B H 0.5044 0.5268 0.1034 0.093 Uiso 1 1 calc R U
C46 C 0.6649(13) 0.5639(9) -0.0059(10) 0.069(3) Uani 1 1 d . .
C47 C 0.7615(13) 0.4794(13) -0.1353(11) 0.101(5) Uani 1 1 d . .
H47A H 0.8133 0.4683 -0.1024 0.121 Uiso 1 1 calc R U
H47B H 0.7461 0.4139 -0.1336 0.121 Uiso 1 1 calc R U
C48 C 0.8159(12) 0.5430(11) -0.2488(7) 0.156(3) Uani 1 1 d G .
C49 C 0.8717(13) 0.6302(12) -0.2746(9) 0.156(3) Uani 1 1 d G .
H49A H 0.8704 0.6498 -0.2194 0.187 Uiso 1 1 calc R U
C50 C 0.9293(12) 0.6881(10) -0.3831(10) 0.156(3) Uani 1 1 d G .
H50A H 0.9666 0.7464 -0.4004 0.187 Uiso 1 1 calc R U
C51 C 0.9312(12) 0.6589(11) -0.4657(7) 0.156(3) Uani 1 1 d G .
H51A H 0.9698 0.6976 -0.5383 0.187 Uiso 1 1 calc R U
C52 C 0.8755(12) 0.5717(12) -0.4399(9) 0.156(3) Uani 1 1 d G .
H52A H 0.8767 0.5522 -0.4951 0.187 Uiso 1 1 calc R U
C53 C 0.8178(12) 0.5138(10) -0.3314(10) 0.156(3) Uani 1 1 d G .
H53A H 0.7805 0.4555 -0.3141 0.187 Uiso 1 1 calc R U

loop_
_atom_site_aniso_label
_atom_site_aniso_U_11
_atom_site_aniso_U_22
_atom_site_aniso_U_33
_atom_site_aniso_U_23
_atom_site_aniso_U_13
_atom_site_aniso_U_12
Hg 0.0822(4) 0.0431(2) 0.0431(2) -0.01885(17) -0.0120(2) 0.0002(2)
O1 0.100(7) 0.113(8) 0.065(5) -0.056(5) -0.019(5) -0.006(6)
O2 0.089(7) 0.099(8) 0.084(6) -0.047(6) -0.022(6) -0.001(6)
Cl 0.144(4) 0.099(3) 0.098(3) 0.018(2) -0.072(3) -0.027(3)
N1 0.093(7) 0.028(4) 0.028(4) -0.012(3) -0.016(4) -0.002(4)
N2 0.083(7) 0.036(4) 0.032(4) -0.016(3) 0.002(4) -0.011(4)
N3 0.056(5) 0.035(4) 0.038(4) -0.018(3) 0.002(4) -0.005(4)
N4 0.083(7) 0.055(5) 0.036(4) -0.026(4) -0.018(5) 0.004(5)
C1 0.066(7) 0.030(5) 0.041(5) -0.024(4) -0.009(5) -0.003(5)
C2 0.086(8) 0.035(5) 0.055(6) -0.025(5) -0.022(6) 0.005(5)
C3 0.066(7) 0.036(5) 0.041(5) -0.020(4) -0.005(5) 0.001(5)
C4 0.058(6) 0.031(5) 0.042(5) -0.018(4) -0.013(5) 0.000(4)
C5 0.059(7) 0.032(5) 0.038(5) -0.014(4) -0.007(5) -0.002(5)
C6 0.072(7) 0.031(5) 0.035(5) -0.013(4) -0.003(5) -0.005(5)
C7 0.068(7) 0.042(6) 0.049(6) -0.022(5) 0.015(5) -0.022(5)
C8 0.068(7) 0.045(6) 0.047(6) -0.032(5) 0.009(5) 0.003(5)
C9 0.082(8) 0.031(5) 0.037(5) -0.019(4) 0.002(5) -0.008(5)
C10 0.075(8) 0.037(5) 0.043(5) -0.025(4) -0.004(5) 0.002(5)
C11 0.069(7) 0.024(4) 0.043(5) -0.018(4) 0.002(5) 0.007(5)
C12 0.082(8) 0.038(6) 0.061(7) -0.030(5) -0.013(6) 0.003(6)
C13 0.071(8) 0.029(5) 0.060(6) -0.021(5) 0.008(6) -0.016(5)
C14 0.072(8) 0.032(5) 0.050(6) -0.024(4) 0.002(5) -0.002(5)
C15 0.061(7) 0.034(5) 0.043(5) -0.019(4) -0.002(5) 0.000(5)
C16 0.055(6) 0.030(5) 0.039(5) -0.022(4) -0.008(5) 0.008(4)
C17 0.060(6) 0.021(4) 0.043(5) -0.021(4) -0.012(5) 0.010(4)
C18 0.040(6) 0.040(5) 0.045(5) -0.023(4) -0.004(4) 0.004(4)
C19 0.075(8) 0.045(6) 0.043(5) -0.025(5) -0.018(5) 0.013(5)
C20 0.057(7) 0.044(6) 0.044(5) -0.026(4) -0.015(5) 0.001(5)
C21 0.073(8) 0.032(5) 0.044(5) -0.016(4) -0.011(5) -0.004(5)
C22 0.081(8) 0.034(5) 0.067(7) -0.030(5) -0.022(6) 0.009(6)
C23 0.052(7) 0.034(6) 0.103(10) -0.034(6) 0.008(7) -0.010(5)
C24 0.073(9) 0.026(5) 0.082(9) -0.006(6) 0.016(7) -0.013(6)
C25 0.084(9) 0.050(7) 0.049(6) -0.007(5) 0.009(6) 0.009(7)
C26 0.072(8) 0.059(7) 0.044(6) -0.018(5) -0.008(6) 0.000(6)
C27 0.083(8) 0.031(5) 0.046(6) -0.022(4) 0.011(6) -0.010(5)
C28 0.133(13) 0.083(10) 0.098(11) -0.077(9) -0.024(10) 0.016(9)
C29 0.101(11) 0.076(10) 0.119(12) -0.077(9) 0.006(10) -0.017(9)
C30 0.100(12) 0.059(9) 0.122(13) -0.066(9) 0.041(10) -0.028(9)
C31 0.139(18) 0.090(13) 0.27(3) -0.130(18) -0.061(19) 0.050(12)
C32 0.113(13) 0.110(13) 0.149(16) -0.097(13) -0.041(12) 0.063(11)
C33 0.069(8) 0.028(5) 0.039(5) -0.014(4) -0.001(5) -0.003(5)
C34 0.091(9) 0.047(7) 0.055(6) -0.017(5) -0.010(7) -0.012(6)
C35 0.121(12) 0.034(6) 0.053(7) -0.015(5) -0.008(8) -0.001(7)
C36 0.094(10) 0.059(8) 0.047(6) -0.028(6) 0.012(7) -0.030(7)
C37 0.081(9) 0.055(7) 0.060(7) -0.022(6) -0.001(7) -0.012(7)
C38 0.078(8) 0.036(5) 0.050(6) -0.013(5) -0.012(6) -0.005(5)
C39 0.069(8) 0.034(5) 0.049(6) -0.027(4) -0.012(6) 0.003(5)
C40 0.100(10) 0.036(6) 0.066(7) -0.031(5) -0.030(7) 0.009(6)
C41 0.110(12) 0.072(9) 0.076(9) -0.043(8) -0.004(8) 0.045(9)
C42 0.169(12) 0.046(5) 0.070(7) -0.041(5) -0.037(7) 0.011(7)
C43 0.169(12) 0.046(5) 0.070(7) -0.041(5) -0.037(7) 0.011(7)
C44 0.105(10) 0.039(6) 0.056(6) -0.023(5) -0.026(7) -0.009(6)
C45 0.094(10) 0.066(8) 0.064(7) -0.039(6) -0.011(7) -0.004(7)
C46 0.085(10) 0.057(7) 0.058(7) -0.030(6) -0.018(7) 0.006(7)
C47 0.103(12) 0.109(13) 0.075(9) -0.052(9) -0.011(9) 0.009(10)
C48 0.168(8) 0.211(11) 0.090(5) -0.057(6) -0.028(6) -0.067(6)
C49 0.168(8) 0.211(11) 0.090(5) -0.057(6) -0.028(6) -0.067(6)
C50 0.168(8) 0.211(11) 0.090(5) -0.057(6) -0.028(6) -0.067(6)
C51 0.168(8) 0.211(11) 0.090(5) -0.057(6) -0.028(6) -0.067(6)
C52 0.168(8) 0.211(11) 0.090(5) -0.057(6) -0.028(6) -0.067(6)
C53 0.168(8) 0.211(11) 0.090(5) -0.057(6) -0.028(6) -0.067(6)

loop_
_atom_type_symbol
_atom_type_description
_atom_type_scat_dispersion_real
_atom_type_scat_dispersion_imag
_atom_type_scat_source
C C 0.0033 0.0016 'International Tables Vol C Tables 4.2.6.8 and 6.1.1.4'
H H 0.0000 0.0000 'International Tables Vol C Tables 4.2.6.8 and 6.1.1.4'
N N 0.0061 0.0033 'International Tables Vol C Tables 4.2.6.8 and 6.1.1.4'
O O 0.0106 0.0060 'International Tables Vol C Tables 4.2.6.8 and 6.1.1.4'
Hg Hg -2.3894 9.2266 'International Tables Vol C Tables 4.2.6.8 and 6.1.1.4'
Cl Cl 0.1484 0.1585 'International Tables Vol C Tables 4.2.6.8 and 6.1.1.4'

loop_
_geom_angle_atom_site_label_1
_geom_angle_atom_site_label_2
_geom_angle_atom_site_label_3
_geom_angle
N2 Hg N1 80.9(3)
N2 Hg N3 79.1(3)
N1 Hg N3 125.4(3)
N2 Hg Cl 138.2(3)
N1 Hg Cl 119.7(2)
N3 Hg Cl 108.8(2)
N2 Hg C17 118.8(3)
N1 Hg C17 72.6(3)
N3 Hg C17 73.9(3)
Cl Hg C17 102.5(2)
C46 O1 C47 115.2(12)
C4 N1 C1 105.7(7)
C4 N1 Hg 121.9(6)
C1 N1 Hg 129.4(6)
C9 N2 C6 108.9(8)
C9 N2 Hg 120.3(6)
C6 N2 Hg 121.5(6)
C11 N3 C14 106.5(8)
C11 N3 Hg 120.6(7)
C14 N3 Hg 127.1(6)
C19 N4 C18 110.2(8)
C19 N4 C45 119.4(9)
C18 N4 C45 130.0(9)
C20 C1 N1 124.0(8)
C20 C1 C2 127.0(9)
N1 C1 C2 109.0(8)
C3 C2 C1 107.5(9)
C3 C2 H2A 126.3
C1 C2 H2A 126.3
C2 C3 C4 108.1(9)
C2 C3 H3B 125.9
C4 C3 H3B 125.9
N1 C4 C5 124.6(8)
N1 C4 C3 109.6(8)
C5 C4 C3 125.8(8)
C6 C5 C4 127.7(9)
C6 C5 C21 117.3(8)
C4 C5 C21 115.0(8)
N2 C6 C5 125.3(9)
N2 C6 C7 106.7(8)
C5 C6 C7 127.9(9)
C8 C7 C6 110.4(9)
C8 C7 H7A 124.8
C6 C7 H7A 124.8
C7 C8 C9 105.9(9)
C7 C8 H8A 127.1
C9 C8 H8A 127.1
N2 C9 C10 127.4(9)
N2 C9 C8 108.1(8)
C10 C9 C8 124.3(9)
C9 C10 C11 125.5(9)
C9 C10 C27 117.6(9)
C11 C10 C27 116.9(8)
N3 C11 C10 125.8(9)
N3 C11 C12 109.5(9)
C10 C11 C12 124.5(9)
C13 C12 C11 107.6(9)
C13 C12 H12A 126.2
C11 C12 H12A 126.2
C12 C13 C14 106.8(9)
C12 C13 H13A 126.6
C14 C13 H13A 126.6
N3 C14 C15 125.4(9)
N3 C14 C13 109.3(8)
C15 C14 C13 125.2(9)
C14 C15 C16 122.3(9)
C14 C15 C33 120.2(8)
C16 C15 C33 117.5(8)
C19 C16 C15 123.7(9)
C19 C16 C17 105.3(8)
C15 C16 C17 130.6(8)
C18 C17 C16 109.1(8)
C18 C17 Hg 102.2(7)
C16 C17 Hg 101.8(6)
C18 C17 H17A 114.1
C16 C17 H17A 114.1
Hg C17 H17A 114.1
C17 C18 C20 128.5(9)
C17 C18 N4 105.4(8)
C20 C18 N4 125.9(9)
N4 C19 C16 109.9(9)
N4 C19 H19A 125.0
C16 C19 H19A 125.0
C1 C20 C18 122.1(9)
C1 C20 C39 119.4(9)
C18 C20 C39 118.5(9)
C26 C21 C22 118.5(10)
C26 C21 C5 120.2(10)
C22 C21 C5 121.3(10)
C23 C22 C21 119.4(12)
C23 C22 H22A 120.3
C21 C22 H22A 120.3
C22 C23 C24 121.3(12)
C22 C23 H23A 119.3
C24 C23 H23A 119.3
C25 C24 C23 118.7(11)
C25 C24 H24A 120.7
C23 C24 H24A 120.7
C24 C25 C26 122.3(13)
C24 C25 H25A 118.8
C26 C25 H25A 118.8
C25 C26 C21 119.7(12)
C25 C26 H26A 120.2
C21 C26 H26A 120.2
C28 C27 C32 120.0
C28 C27 C10 118.9(7)
C32 C27 C10 121.1(7)
C27 C28 C29 120.0
C27 C28 H28A 120.0
C29 C28 H28A 120.0
C30 C29 C28 120.0
C30 C29 H29A 120.0
C28 C29 H29A 120.0
C29 C30 C31 120.0
C29 C30 H30A 120.0
C31 C30 H30A 120.0
C32 C31 C30 120.0
C32 C31 H31A 120.0
C30 C31 H31A 120.0
C31 C32 C27 120.0
C31 C32 H32A 120.0
C27 C32 H32A 120.0
C38 C33 C34 119.9(9)
C38 C33 C15 120.7(9)
C34 C33 C15 119.3(10)
C33 C34 C35 117.7(12)
C33 C34 H34A 121.1
C35 C34 H34A 121.1
C36 C35 C34 121.3(12)
C36 C35 H35A 119.4
C34 C35 H35A 119.4
C35 C36 C37 119.6(11)
C35 C36 H36A 120.2
C37 C36 H36A 120.2
C38 C37 C36 118.9(12)
C38 C37 H37A 120.6
C36 C37 H37A 120.6
C33 C38 C37 122.6(11)
C33 C38 H38A 118.7
C37 C38 H38A 118.7
C40 C39 C44 118.5(10)
C40 C39 C20 120.0(9)
C44 C39 C20 121.5(10)
C39 C40 C41 120.9(12)
C39 C40 H40A 119.6
C41 C40 H40A 119.6
C42 C41 C40 119.2(14)
C42 C41 H41A 120.4
C40 C41 H41A 120.4
C43 C42 C41 121.2(13)
C43 C42 H42A 119.4
C41 C42 H42A 119.4
C42 C43 C44 120.0(14)
C42 C43 H43A 120.0
C44 C43 H43A 120.0
C39 C44 C43 120.0(13)
C39 C44 H44A 120.0
C43 C44 H44A 120.0
N4 C45 C46 112.7(11)
N4 C45 H45A 109.1
C46 C45 H45A 109.1
N4 C45 H45B 109.1
C46 C45 H45B 109.1
H45A C45 H45B 107.8
O2 C46 O1 125.5(13)
O2 C46 C45 125.6(12)
O1 C46 C45 108.9(12)
C48 C47 O1 114.8(14)
C48 C47 H47A 108.6
O1 C47 H47A 108.6
C48 C47 H47B 108.6
O1 C47 H47B 108.6
H47A C47 H47B 107.5
C49 C48 C53 120.0
C49 C48 C47 119.7(11)
C53 C48 C47 120.2(11)
C48 C49 C50 120.0
C48 C49 H49A 120.0
C50 C49 H49A 120.0
C51 C50 C49 120.0
C51 C50 H50A 120.0
C49 C50 H50A 120.0
C50 C51 C52 120.0
C50 C51 H51A 120.0
C52 C51 H51A 120.0
C53 C52 C51 120.0
C53 C52 H52A 120.0
C51 C52 H52A 120.0
C52 C53 C48 120.0
C52 C53 H53A 120.0
C48 C53 H53A 120.0

loop_
_geom_bond_atom_site_label_1
_geom_bond_atom_site_label_2
_geom_bond_distance
Hg N2 2.239(8)
Hg N1 2.316(7)
Hg N3 2.389(8)
Hg Cl 2.388(4)
Hg C17 2.678(10)
O1 C46 1.313(14)
O1 C47 1.467(16)
O2 C46 1.232(15)
N1 C4 1.398(12)
N1 C1 1.401(11)
N2 C9 1.362(12)
N2 C6 1.375(11)
N3 C11 1.345(11)
N3 C14 1.374(12)
N4 C19 1.335(13)
N4 C18 1.429(12)
N4 C45 1.451(14)
C1 C20 1.390(13)
C1 C2 1.450(13)
C2 C3 1.351(14)
C2 H2A 0.9300
C3 C4 1.432(13)
C3 H3B 0.9300
C4 C5 1.424(13)
C5 C6 1.384(12)
C5 C21 1.494(13)
C6 C7 1.436(13)
C7 C8 1.324(14)
C7 H7A 0.9300
C8 C9 1.470(13)
C8 H8A 0.9300
C9 C10 1.407(14)
C10 C11 1.414(14)
C10 C27 1.524(11)
C11 C12 1.462(14)
C12 C13 1.316(15)
C12 H12A 0.9300
C13 C14 1.458(13)
C13 H13A 0.9300
C14 C15 1.407(13)
C15 C16 1.425(12)
C15 C33 1.484(13)
C16 C19 1.404(13)
C16 C17 1.441(12)
C17 C18 1.392(12)
C17 H17A 0.9800
C18 C20 1.417(13)
C19 H19A 0.9300
C20 C39 1.493(13)
C21 C26 1.390(14)
C21 C22 1.418(16)
C22 C23 1.372(16)
C22 H22A 0.9300
C23 C24 1.397(19)
C23 H23A 0.9300
C24 C25 1.342(19)
C24 H24A 0.9300
C25 C26 1.386(16)
C25 H25A 0.9300
C26 H26A 0.9300
C27 C28 1.3900
C27 C32 1.3900
C28 C29 1.3900
C28 H28A 0.9300
C29 C30 1.3900
C29 H29A 0.9300
C30 C31 1.3900
C30 H30A 0.9300
C31 C32 1.3900
C31 H31A 0.9300
C32 H32A 0.9300
C33 C38 1.365(15)
C33 C34 1.409(16)
C34 C35 1.435(16)
C34 H34A 0.9300
C35 C36 1.361(18)
C35 H35A 0.9300
C36 C37 1.425(18)
C36 H36A 0.9300
C37 C38 1.372(15)
C37 H37A 0.9300
C38 H38A 0.9300
C39 C40 1.362(16)
C39 C44 1.408(15)
C40 C41 1.404(16)
C40 H40A 0.9300
C41 C42 1.38(2)
C41 H41A 0.9300
C42 C43 1.34(2)
C42 H42A 0.9300
C43 C44 1.404(15)
C43 H43A 0.9300
C44 H44A 0.9300
C45 C46 1.490(18)
C45 H45A 0.9700
C45 H45B 0.9700
C47 C48 1.456(17)
C47 H47A 0.9700
C47 H47B 0.9700
C48 C49 1.3900
C48 C53 1.3900
C49 C50 1.3900
C49 H49A 0.9300
C50 C51 1.3900
C50 H50A 0.9300
C51 C52 1.3900
C51 H51A 0.9300
C52 C53 1.3900
C52 H52A 0.9300
C53 H53A 0.9300
